data_7208282
loop_
_publ_author_name
'Hao, Xiang-Rong'
'Wang, Xin-Long'
'Shao, Kui-Zhan'
'Yang, Guang-Sheng'
'Su, Zhong-Min'
'Yuan, Gang'

_publ_section_title
;
 Remarkable solvent-size effects in constructing novel porous
 1,3,5-benzenetricarboxylate metal--organic frameworks
;
_journal_issue 17
_journal_name_full CrystEngComm
_journal_page_first 5596
_journal_paper_doi 10.1039/c2ce25343g
_journal_volume 14
_journal_year 2012
_chemical_formula_moiety 'Zn3(C9H3O6)3 3(C2H8N) 4(C4H9NO)'
_chemical_formula_sum 'C49 H69 N7 O22 Zn3'
_chemical_formula_weight 1304.34
_chemical_name_systematic
;
?
;
_space_group_IT_number 167
_symmetry_cell_setting hexagonal
_symmetry_space_group_name_Hall '-R 3 2"c'
_symmetry_space_group_name_H-M 'R -3 c :H'
_atom_sites_solution_hydrogens geom
_atom_sites_solution_primary direct
_atom_sites_solution_secondary difmap
_audit_creation_method SHELXL-97
_cell_angle_alpha 90.000
_cell_angle_beta 90.000
_cell_angle_gamma 120.000
_cell_formula_units_Z 18
_cell_length_a 43.648(5)
_cell_length_b 43.648(5)
_cell_length_c 17.371(5)
_cell_measurement_reflns_used 4489
_cell_measurement_temperature 293(2)
_cell_measurement_theta_max 24.85
_cell_measurement_theta_min 3.52
_cell_volume 28661(9)
_computing_cell_refinement 'SAINT (Bruker, 2004)'
_computing_data_collection 'APEX2 (Bruker, 2004)'
_computing_data_reduction SAINT
_computing_molecular_graphics SHELXTL
_computing_publication_material 'SHELXTL and local programs'
_computing_structure_refinement SHELXTL
_computing_structure_solution 'SHELXTL (Sheldrick, 2001)'
_diffrn_ambient_temperature 293(2)
_diffrn_measured_fraction_theta_full 0.999
_diffrn_measured_fraction_theta_max 0.999
_diffrn_measurement_device_type 'Bruker Smart Apex2 CCD'
_diffrn_measurement_method 'phi and omega scans'
_diffrn_radiation_monochromator graphite
_diffrn_radiation_source 'fine-focus sealed tube'
_diffrn_radiation_type MoK\a
_diffrn_radiation_wavelength 0.71069
_diffrn_reflns_av_R_equivalents 0.0772
_diffrn_reflns_av_sigmaI/netI 0.0442
_diffrn_reflns_limit_h_max 39
_diffrn_reflns_limit_h_min -51
_diffrn_reflns_limit_k_max 51
_diffrn_reflns_limit_k_min -51
_diffrn_reflns_limit_l_max 20
_diffrn_reflns_limit_l_min -20
_diffrn_reflns_number 47448
_diffrn_reflns_theta_full 25.00
_diffrn_reflns_theta_max 25.00
_diffrn_reflns_theta_min 0.93
_diffrn_standards_decay_% 0
_exptl_absorpt_coefficient_mu 1.668
_exptl_absorpt_correction_T_max 0.5623
_exptl_absorpt_correction_T_min 0.4402
_exptl_absorpt_correction_type multi-scan
_exptl_absorpt_process_details '(SADABS; Bruker, 2004)'
_exptl_crystal_colour colourless
_exptl_crystal_density_diffrn 1.229
_exptl_crystal_density_method 'not measured'
_exptl_crystal_description block
_exptl_crystal_F_000 7290.0
_exptl_crystal_size_max 0.36
_exptl_crystal_size_mid 0.32
_exptl_crystal_size_min 0.32
_platon_squeeze_details
;
;
_refine_diff_density_max 0.798
_refine_diff_density_min -0.446
_refine_diff_density_rms 0.181
_refine_ls_extinction_method none
_refine_ls_goodness_of_fit_ref 1.064
_refine_ls_hydrogen_treatment constr
_refine_ls_matrix_type full
_refine_ls_number_parameters 259
_refine_ls_number_reflns 5621
_refine_ls_number_restraints 0
_refine_ls_restrained_S_all 1.064
_refine_ls_R_factor_all 0.0933
_refine_ls_R_factor_gt 0.0604
_refine_ls_shift/su_max 0.115
_refine_ls_shift/su_mean 0.156
_refine_ls_structure_factor_coef Fsqd
_refine_ls_weighting_details 'calc w=1/[\s^2^(Fo^2^)+(0.1300P)^2^+142.8672P] where P=(Fo^2^+2Fc^2^)/3'
_refine_ls_weighting_scheme calc
_refine_ls_wR_factor_gt 0.1923
_refine_ls_wR_factor_ref 0.2218
_reflns_number_gt 3927
_reflns_number_total 5621
_reflns_threshold_expression >2sigma(I)
_cod_data_source_file c2ce25343g.txt
_cod_data_source_block 5
_cod_original_sg_symbol_H-M R-3c
_cod_database_code 7208282

loop_
_symmetry_equiv_pos_as_xyz
'x, y, z'
'-y, x-y, z'
'-x+y, -x, z'
'x-y, -y, -z+1/2'
'-x, -x+y, -z+1/2'
'y, x, -z+1/2'
'x+2/3, y+1/3, z+1/3'
'-y+2/3, x-y+1/3, z+1/3'
'-x+y+2/3, -x+1/3, z+1/3'
'x-y+2/3, -y+1/3, -z+5/6'
'-x+2/3, -x+y+1/3, -z+5/6'
'y+2/3, x+1/3, -z+5/6'
'x+1/3, y+2/3, z+2/3'
'-y+1/3, x-y+2/3, z+2/3'
'-x+y+1/3, -x+2/3, z+2/3'
'x-y+1/3, -y+2/3, -z+7/6'
'-x+1/3, -x+y+2/3, -z+7/6'
'y+1/3, x+2/3, -z+7/6'
'-x, -y, -z'
'y, -x+y, -z'
'x-y, x, -z'
'-x+y, y, z-1/2'
'x, x-y, z-1/2'
'-y, -x, z-1/2'
'-x+2/3, -y+1/3, -z+1/3'
'y+2/3, -x+y+1/3, -z+1/3'
'x-y+2/3, x+1/3, -z+1/3'
'-x+y+2/3, y+1/3, z-1/6'
'x+2/3, x-y+1/3, z-1/6'
'-y+2/3, -x+1/3, z-1/6'
'-x+1/3, -y+2/3, -z+2/3'
'y+1/3, -x+y+2/3, -z+2/3'
'x-y+1/3, x+2/3, -z+2/3'
'-x+y+1/3, y+2/3, z+1/6'
'x+1/3, x-y+2/3, z+1/6'
'-y+1/3, -x+2/3, z+1/6'

loop_
_atom_site_label
_atom_site_type_symbol
_atom_site_fract_x
_atom_site_fract_y
_atom_site_fract_z
_atom_site_U_iso_or_equiv
_atom_site_adp_type
_atom_site_occupancy
_atom_site_symmetry_multiplicity
_atom_site_calc_flag
_atom_site_refinement_flags
Zn1 Zn 0.844073(16) 0.018014(16) 1.15992(3) 0.0328(2) Uani 1 1 d .
Zn2 Zn 0.74257(2) 0.0000 0.7500 0.0431(3) Uani 1 2 d S
C1 C 0.87989(15) 0.08137(18) 0.7915(3) 0.0487(16) Uani 1 1 d .
H1 H 0.8816 0.0879 0.7400 0.058 Uiso 1 1 calc R
C2 C 0.91042(15) 0.09346(17) 0.8355(3) 0.0435(14) Uani 1 1 d .
C3 C 0.68836(18) 0.07357(17) 0.6336(4) 0.0510(16) Uani 1 1 d .
H3 H 0.7024 0.0913 0.6682 0.061 Uiso 1 1 calc R
C4 C 0.81415(18) 0.0467(2) 0.7762(4) 0.063(2) Uani 1 1 d .
C5 C 0.87470(18) 0.06004(19) 0.9433(3) 0.0531(17) Uani 1 1 d .
C6 C 0.68935(19) 0.04206(18) 0.6326(4) 0.0560(18) Uani 1 1 d .
C7 C 0.90779(17) 0.08239(19) 0.9115(3) 0.0523(17) Uani 1 1 d .
H7 H 0.9281 0.0899 0.9410 0.063 Uiso 1 1 calc R
C8 C 0.84499(17) 0.04968(19) 0.9000(4) 0.0549(17) Uani 1 1 d .
H8 H 0.8229 0.0355 0.9223 0.066 Uiso 1 1 calc R
C9 C 0.84695(16) 0.05977(18) 0.8238(4) 0.0499(16) Uani 1 1 d .
C10 C 0.6667 0.11256(19) 0.5833 0.047(2) Uani 1 2 d S
C11 C 0.6667 0.07850(19) 0.5833 0.046(2) Uani 1 2 d S
C12 C 0.94551(16) 0.11817(16) 0.8013(3) 0.0424(14) Uani 1 1 d .
C13 C 0.7139(2) 0.0376(2) 0.6854(5) 0.069(2) Uani 1 1 d .
C14 C 0.8723(2) 0.0473(2) 1.0251(4) 0.064(2) Uani 1 1 d .
C15 C 0.6667 0.0148(2) 0.5833 0.056(3) Uani 1 2 d S
H15 H 0.6667 -0.0065 0.5833 0.067 Uiso 1 2 calc SR
O1 O 0.7260(2) 0.0571(2) 0.7412(5) 0.134(3) Uani 1 1 d .
O2 O 0.72164(14) 0.01455(14) 0.6676(3) 0.0662(14) Uani 1 1 d .
O3 O 0.65577(16) 0.12007(13) 0.5245(3) 0.0692(15) Uani 1 1 d .
O4 O 0.78494(11) 0.02976(14) 0.8108(3) 0.0629(13) Uani 1 1 d .
O5 O 0.81673(15) 0.0523(2) 0.7065(4) 0.124(3) Uani 1 1 d .
O6 O 0.84323(13) 0.03321(14) 1.0559(3) 0.0653(14) Uani 1 1 d .
O7 O 0.8978(2) 0.0502(3) 1.0588(4) 0.140(4) Uani 1 1 d .
O8 O 0.97175(11) 0.13190(13) 0.8455(3) 0.0593(13) Uani 1 1 d .
O9 O 0.94663(11) 0.12357(13) 0.7306(2) 0.0616(14) Uani 1 1 d .

loop_
_atom_site_aniso_label
_atom_site_aniso_U_11
_atom_site_aniso_U_22
_atom_site_aniso_U_33
_atom_site_aniso_U_23
_atom_site_aniso_U_13
_atom_site_aniso_U_12
Zn1 0.0368(4) 0.0330(4) 0.0229(4) 0.0022(2) -0.0001(2) 0.0132(3)
Zn2 0.0359(4) 0.0557(6) 0.0445(6) 0.0048(5) 0.0024(2) 0.0278(3)
C1 0.039(3) 0.065(4) 0.031(3) 0.018(3) 0.003(2) 0.017(3)
C2 0.035(3) 0.054(4) 0.029(3) 0.009(3) 0.004(2) 0.013(3)
C3 0.060(4) 0.041(3) 0.056(4) -0.015(3) -0.027(3) 0.028(3)
C4 0.039(4) 0.075(5) 0.058(4) 0.024(4) -0.005(3) 0.016(3)
C5 0.049(4) 0.067(4) 0.032(3) 0.017(3) 0.004(3) 0.020(3)
C6 0.063(4) 0.052(4) 0.064(4) -0.011(3) -0.023(3) 0.037(4)
C7 0.039(3) 0.073(5) 0.028(3) 0.008(3) -0.001(3) 0.016(3)
C8 0.040(4) 0.070(4) 0.041(3) 0.019(3) 0.013(3) 0.018(3)
C9 0.031(3) 0.065(4) 0.041(3) 0.016(3) 0.002(3) 0.015(3)
C10 0.056(5) 0.042(3) 0.047(5) -0.005(2) -0.011(4) 0.028(3)
C11 0.053(5) 0.040(3) 0.049(5) -0.008(2) -0.015(4) 0.026(3)
C12 0.038(3) 0.044(3) 0.035(3) 0.002(3) 0.000(3) 0.014(3)
C13 0.078(5) 0.056(5) 0.081(5) -0.015(4) -0.039(4) 0.039(4)
C14 0.064(5) 0.084(5) 0.035(3) 0.016(4) 0.002(3) 0.029(4)
C15 0.057(6) 0.041(3) 0.076(7) -0.012(3) -0.023(5) 0.028(3)
O1 0.192(8) 0.118(6) 0.143(6) -0.070(5) -0.125(6) 0.116(6)
O2 0.080(4) 0.076(4) 0.066(3) -0.002(3) -0.019(3) 0.057(3)
O3 0.113(4) 0.060(3) 0.056(3) -0.012(2) -0.035(3) 0.058(3)
O4 0.033(2) 0.083(4) 0.063(3) 0.004(3) -0.003(2) 0.021(2)
O5 0.052(3) 0.184(7) 0.066(4) 0.056(4) -0.014(3) 0.006(4)
O6 0.066(3) 0.077(3) 0.035(2) 0.022(2) 0.014(2) 0.022(3)
O7 0.098(5) 0.248(10) 0.061(4) 0.063(5) -0.003(4) 0.076(6)
O8 0.036(2) 0.068(3) 0.048(3) 0.014(2) -0.005(2) 0.007(2)
O9 0.042(3) 0.077(3) 0.032(2) 0.009(2) 0.0065(19) 0.004(2)

loop_
_atom_type_symbol
_atom_type_description
_atom_type_scat_dispersion_real
_atom_type_scat_dispersion_imag
_atom_type_scat_source
C C 0.0033 0.0016 'International Tables Vol C Tables 4.2.6.8 and 6.1.1.4'
H H 0.0000 0.0000 'International Tables Vol C Tables 4.2.6.8 and 6.1.1.4'
N N 0.0061 0.0033 'International Tables Vol C Tables 4.2.6.8 and 6.1.1.4'
O O 0.0106 0.0060 'International Tables Vol C Tables 4.2.6.8 and 6.1.1.4'
Zn Zn 0.2839 1.4301 'International Tables Vol C Tables 4.2.6.8 and 6.1.1.4'

loop_
_geom_angle_atom_site_label_1
_geom_angle_atom_site_label_2
_geom_angle_atom_site_label_3
_geom_angle
_geom_angle_site_symmetry_1
_geom_angle_site_symmetry_3
_geom_angle_publ_flag
O9 Zn1 O6 117.0(2) 24_666 . y
O9 Zn1 O8 121.1(2) 24_666 21_547 y
O6 Zn1 O8 107.8(2) . 21_547 y
O9 Zn1 O3 103.6(2) 24_666 15_655 y
O6 Zn1 O3 96.8(2) . 15_655 ?
O8 Zn1 O3 107.2(2) 21_547 15_655 y
O4 Zn2 O4 104.2(3) 4_556 . y
O4 Zn2 O2 98.7(2) 4_556 . y
O4 Zn2 O2 128.1(2) . . y
O4 Zn2 O2 128.1(2) 4_556 4_556 y
O4 Zn2 O2 98.7(2) . 4_556 y
O2 Zn2 O2 102.5(3) . 4_556 y
C9 C1 C2 120.6(5) . . ?
C7 C2 C1 119.5(5) . . ?
C7 C2 C12 120.5(5) . . ?
C1 C2 C12 120.0(5) . . ?
C11 C3 C6 120.5(6) . . ?
O5 C4 O4 123.5(6) . . ?
O5 C4 C9 119.5(6) . . ?
O4 C4 C9 117.0(6) . . ?
C8 C5 C7 119.7(5) . . ?
C8 C5 C14 121.1(6) . . ?
C7 C5 C14 119.2(6) . . ?
C15 C6 C3 119.2(6) . . ?
C15 C6 C13 120.8(6) . . ?
C3 C6 C13 119.9(6) . . ?
C2 C7 C5 119.8(6) . . ?
C5 C8 C9 121.6(6) . . ?
C8 C9 C1 118.8(6) . . ?
C8 C9 C4 120.8(6) . . ?
C1 C9 C4 120.4(5) . . ?
O3 C10 O3 125.7(8) 17_655 . ?
O3 C10 C11 117.2(4) 17_655 . ?
O3 C10 C11 117.2(4) . . ?
C3 C11 C3 120.2(8) . 17_655 ?
C3 C11 C10 119.9(4) . . ?
C3 C11 C10 119.9(4) 17_655 . ?
O9 C12 O8 124.9(6) . . ?
O9 C12 C2 117.4(5) . . ?
O8 C12 C2 117.7(5) . . ?
O1 C13 O2 124.3(7) . . ?
O1 C13 C6 118.7(7) . . ?
O2 C13 C6 116.9(6) . . ?
O7 C14 O6 120.8(7) . . ?
O7 C14 C5 121.8(7) . . ?
O6 C14 C5 117.3(7) . . ?
C6 C15 C6 120.3(8) 17_655 . ?
C13 O2 Zn2 115.8(5) . . ?
C10 O3 Zn1 135.1(5) . 8_544 ?
C4 O4 Zn2 118.4(5) . . ?
C14 O6 Zn1 112.8(5) . . ?
C12 O8 Zn1 133.9(4) . 20_667 ?
C12 O9 Zn1 135.1(4) . 24_665 ?

loop_
_geom_bond_atom_site_label_1
_geom_bond_atom_site_label_2
_geom_bond_distance
_geom_bond_site_symmetry_2
_geom_bond_publ_flag
Zn1 O9 1.924(4) 24_666 y
Zn1 O6 1.932(4) . y
Zn1 O8 1.936(4) 21_547 y
Zn1 O3 1.967(5) 15_655 y
Zn2 O4 1.954(5) 4_556 y
Zn2 O4 1.954(5) . y
Zn2 O2 1.967(4) . y
Zn2 O2 1.967(4) 4_556 y
C1 C9 1.383(8) . ?
C1 C2 1.391(8) . ?
C2 C7 1.392(8) . ?
C2 C12 1.487(8) . ?
C3 C11 1.381(7) . ?
C3 C6 1.397(9) . ?
C4 O5 1.229(9) . ?
C4 O4 1.261(8) . ?
C4 C9 1.497(9) . ?
C5 C8 1.365(9) . ?
C5 C7 1.390(9) . ?
C5 C14 1.511(8) . ?
C6 C15 1.398(8) . ?
C6 C13 1.497(9) . ?
C8 C9 1.385(8) . ?
C10 O3 1.238(6) 17_655 ?
C10 O3 1.238(6) . ?
C10 C11 1.487(12) . ?
C11 C3 1.381(7) 17_655 ?
C12 O9 1.246(7) . ?
C12 O8 1.255(7) . ?
C13 O1 1.224(9) . ?
C13 O2 1.247(9) . ?
C14 O7 1.205(9) . ?
C14 O6 1.223(8) . ?
C15 C6 1.398(8) 17_655 ?
O3 Zn1 1.968(4) 8_544 ?
O8 Zn1 1.936(4) 20_667 ?
O9 Zn1 1.925(4) 24_665 ?

loop_
_platon_squeeze_void_nr
_platon_squeeze_void_average_x
_platon_squeeze_void_average_y
_platon_squeeze_void_average_z
_platon_squeeze_void_volume
_platon_squeeze_void_count_electrons
_platon_squeeze_void_content
1 -0.018 -0.010 -0.011 18916 4948 ' '
